data_4338085
loop_
_publ_author_name
'Ryu, Hyunsoo'
'Park, Ki-Min'
'Ikeda, Mari'
'Habata, Yoichi'
'Lee, Shim Sung'

_publ_section_title
;
 A Ditopic O4S2 Macrocycle and Its Hard, Soft, and Hard/Soft Metal
 Complexes Exhibiting Endo-, Exo-, or Endo/Exocyclic Coordination:
 Synthesis, Crystal Structures, NMR Titration, and Physical Properties.
;
_journal_issue 8
_journal_name_full 'Inorganic chemistry'
_journal_page_first 4029
_journal_page_last 4038
_journal_paper_doi 10.1021/ic4030475
_journal_volume 53
_journal_year 2014
_chemical_formula_moiety 'C22 H28 Cu I O4 S2'
_chemical_formula_sum 'C22 H28 Cu I O4 S2'
_chemical_formula_weight 611.00
_chemical_name_systematic
; 
 ? 
;
_space_group_IT_number 11
_symmetry_cell_setting monoclinic
_symmetry_space_group_name_Hall '-P 2yb'
_symmetry_space_group_name_H-M 'P 1 21/m 1'
_atom_sites_solution_hydrogens geom
_atom_sites_solution_primary direct
_atom_sites_solution_secondary difmap
_audit_creation_method SHELXL-97
_cell_angle_alpha 90.00
_cell_angle_beta 97.2890(10)
_cell_angle_gamma 90.00
_cell_formula_units_Z 2
_cell_length_a 6.86320(10)
_cell_length_b 18.5960(3)
_cell_length_c 9.3849(2)
_cell_measurement_reflns_used 7579
_cell_measurement_temperature 173(2)
_cell_measurement_theta_max 28.28
_cell_measurement_theta_min 2.45
_cell_volume 1188.10(4)
_computing_cell_refinement 'Bruker SAINT'
_computing_data_collection 'Bruker APEX2'
_computing_data_reduction 'Bruker SAINT'
_computing_molecular_graphics 'Bruker SHELXTL'
_computing_publication_material 'Bruker SHELXTL'
_computing_structure_refinement 'SHELXL-97 (Sheldrick, 2008)'
_computing_structure_solution 'SHELXS-97 (Sheldrick, 2008)'
_diffrn_ambient_temperature 173(2)
_diffrn_measured_fraction_theta_full 0.999
_diffrn_measured_fraction_theta_max 0.999
_diffrn_measurement_device_type 'Bruker APEX-II CCD'
_diffrn_measurement_method '\f and \w scans'
_diffrn_radiation_monochromator graphite
_diffrn_radiation_source 'fine-focus sealed tube'
_diffrn_radiation_type MoK\a
_diffrn_radiation_wavelength 0.71073
_diffrn_reflns_av_R_equivalents 0.0246
_diffrn_reflns_av_sigmaI/netI 0.0199
_diffrn_reflns_limit_h_max 8
_diffrn_reflns_limit_h_min -8
_diffrn_reflns_limit_k_max 22
_diffrn_reflns_limit_k_min -17
_diffrn_reflns_limit_l_max 11
_diffrn_reflns_limit_l_min -11
_diffrn_reflns_number 10048
_diffrn_reflns_theta_full 26.00
_diffrn_reflns_theta_max 26.00
_diffrn_reflns_theta_min 2.19
_exptl_absorpt_coefficient_mu 2.420
_exptl_absorpt_correction_T_max 0.5199
_exptl_absorpt_correction_T_min 0.4460
_exptl_absorpt_correction_type multi-scan
_exptl_absorpt_process_details SADABS
_exptl_crystal_colour colourless
_exptl_crystal_density_diffrn 1.708
_exptl_crystal_density_method 'not measured'
_exptl_crystal_description block
_exptl_crystal_F_000 612
_exptl_crystal_size_max 0.40
_exptl_crystal_size_mid 0.34
_exptl_crystal_size_min 0.31
_refine_diff_density_max 2.345
_refine_diff_density_min -2.026
_refine_diff_density_rms 0.161
_refine_ls_extinction_method none
_refine_ls_goodness_of_fit_ref 1.467
_refine_ls_hydrogen_treatment constr
_refine_ls_matrix_type full
_refine_ls_number_parameters 142
_refine_ls_number_reflns 2426
_refine_ls_number_restraints 18
_refine_ls_restrained_S_all 1.487
_refine_ls_R_factor_all 0.0514
_refine_ls_R_factor_gt 0.0498
_refine_ls_shift/su_max 0.000
_refine_ls_shift/su_mean 0.000
_refine_ls_structure_factor_coef Fsqd
_refine_ls_weighting_details 'calc w=1/[\s^2^(Fo^2^)+(0.0446P)^2^+3.7140P] where P=(Fo^2^+2Fc^2^)/3'
_refine_ls_weighting_scheme calc
_refine_ls_wR_factor_gt 0.1261
_refine_ls_wR_factor_ref 0.1271
_reflns_number_gt 2320
_reflns_number_total 2426
_reflns_threshold_expression >2sigma(I)
_cod_data_source_file ic4030475_si_002.cif
_cod_data_source_block 5
_cod_depositor_comments
;
The following automatic conversions were performed:

'_symmetry_cell_setting' value 'Monoclinic' changed to 'monoclinic'
according to
/usr/data/users/saulius/crontab/automatic-downloads/rss-feeds/ACS/lib/dictionaries/cif_core.dic
dictionary named 'cif_core.dic' version 2.4.2 from 2011-04-26.

Automatic conversion script
Id: cif_fix_values 2281 2013-09-26 08:29:07Z andrius 

 Adding full bibliography for 4338083--4338087.cif.
;
_cod_original_sg_symbol_H-M P21/m
_cod_database_code 4338085

loop_
_symmetry_equiv_pos_as_xyz
'x, y, z'
'-x, y+1/2, -z'
'-x, -y, -z'
'x, -y-1/2, z'

loop_
_atom_site_label
_atom_site_type_symbol
_atom_site_fract_x
_atom_site_fract_y
_atom_site_fract_z
_atom_site_U_iso_or_equiv
_atom_site_adp_type
_atom_site_occupancy
_atom_site_symmetry_multiplicity
_atom_site_calc_flag
_atom_site_refinement_flags
I1 I 1.01729(6) 0.2500 -0.12586(5) 0.02625(18) Uani 1 2 d S
Cu1 Cu 0.75985(13) 0.2500 0.04319(9) 0.0285(2) Uani 1 2 d S
S1 S 0.6357(3) 0.14157(9) 0.0958(2) 0.0518(5) Uani 1 1 d .
O1 O 0.4083(5) 0.1225(2) 0.4615(3) 0.0302(8) Uani 1 1 d .
O2 O 0.3843(8) 0.2500 0.6120(5) 0.0303(11) Uani 1 2 d S
O4 O 0.8845(11) 0.2500 0.2890(8) 0.0633(19) Uani 1 2 d SU
C1 C 0.3686(8) 0.1229(3) 0.6084(5) 0.0299(11) Uani 1 1 d .
H1A H 0.4187 0.0782 0.6576 0.036 Uiso 1 1 calc R
H1B H 0.2254 0.1258 0.6123 0.036 Uiso 1 1 calc R
C2 C 0.4697(7) 0.1870(3) 0.6800(5) 0.0297(11) Uani 1 1 d .
H2A H 0.4535 0.1874 0.7834 0.036 Uiso 1 1 calc R
H2B H 0.6118 0.1853 0.6712 0.036 Uiso 1 1 calc R
C5 C 0.3243(7) 0.0702(3) 0.3725(5) 0.0244(10) Uani 1 1 d .
C6 C 0.2349(7) 0.0088(3) 0.4190(6) 0.0304(11) Uani 1 1 d .
H6A H 0.2263 0.0020 0.5183 0.036 Uiso 1 1 calc R
C7 C 0.1585(8) -0.0422(3) 0.3198(7) 0.0354(12) Uani 1 1 d .
H7A H 0.0975 -0.0840 0.3520 0.042 Uiso 1 1 calc R
C8 C 0.1694(9) -0.0334(3) 0.1759(7) 0.0401(14) Uani 1 1 d .
H8A H 0.1183 -0.0690 0.1087 0.048 Uiso 1 1 calc R
C9 C 0.2568(9) 0.0286(3) 0.1299(6) 0.0376(13) Uani 1 1 d .
H9A H 0.2650 0.0347 0.0303 0.045 Uiso 1 1 calc R
C10 C 0.3319(7) 0.0815(3) 0.2247(5) 0.0259(10) Uani 1 1 d .
C11 C 0.4107(7) 0.1509(3) 0.1737(5) 0.0271(10) Uani 1 1 d .
H11A H 0.4332 0.1846 0.2559 0.033 Uiso 1 1 calc R
H11B H 0.3101 0.1726 0.1014 0.033 Uiso 1 1 calc R
C12 C 0.8080(16) 0.1207(6) 0.2406(12) 0.090(3) Uani 1 1 d U
H12A H 0.7668 0.0760 0.2855 0.108 Uiso 1 1 calc R
H12B H 0.9351 0.1110 0.2048 0.108 Uiso 1 1 calc R
C13 C 0.8378(15) 0.3240(6) 0.3497(11) 0.079(3) Uani 1 1 d U
H13A H 0.7179 0.3199 0.3977 0.094 Uiso 1 1 calc R
H13B H 0.9473 0.3384 0.4230 0.094 Uiso 1 1 calc R

loop_
_atom_site_aniso_label
_atom_site_aniso_U_11
_atom_site_aniso_U_22
_atom_site_aniso_U_33
_atom_site_aniso_U_23
_atom_site_aniso_U_13
_atom_site_aniso_U_12
I1 0.0206(3) 0.0366(3) 0.0227(3) 0.000 0.00679(17) 0.000
Cu1 0.0292(5) 0.0330(5) 0.0254(5) 0.000 0.0118(4) 0.000
S1 0.0539(10) 0.0329(8) 0.0782(12) 0.0021(8) 0.0456(9) -0.0005(7)
O1 0.034(2) 0.036(2) 0.0212(17) -0.0005(15) 0.0073(15) -0.0091(16)
O2 0.030(3) 0.040(3) 0.020(2) 0.000 -0.002(2) 0.000
O4 0.051(3) 0.095(4) 0.044(3) 0.000 0.006(3) 0.000
C1 0.027(2) 0.042(3) 0.021(2) 0.007(2) 0.0052(19) -0.001(2)
C2 0.027(2) 0.042(3) 0.020(2) 0.001(2) 0.0030(19) 0.003(2)
C5 0.018(2) 0.030(3) 0.025(2) 0.004(2) 0.0027(18) 0.002(2)
C6 0.025(2) 0.035(3) 0.033(3) 0.007(2) 0.007(2) 0.000(2)
C7 0.027(3) 0.031(3) 0.050(3) 0.005(3) 0.010(2) -0.005(2)
C8 0.035(3) 0.042(3) 0.043(3) -0.008(3) 0.005(2) -0.013(3)
C9 0.040(3) 0.045(3) 0.027(3) -0.002(2) 0.004(2) -0.010(3)
C10 0.020(2) 0.032(3) 0.027(2) 0.003(2) 0.0031(18) 0.000(2)
C11 0.025(2) 0.032(3) 0.024(2) 0.005(2) 0.0029(19) 0.001(2)
C12 0.089(3) 0.090(3) 0.091(3) 0.0022(10) 0.0120(11) 0.0002(10)
C13 0.077(3) 0.081(3) 0.078(3) -0.0031(10) 0.0093(11) 0.0005(10)

loop_
_atom_type_symbol
_atom_type_description
_atom_type_scat_dispersion_real
_atom_type_scat_dispersion_imag
_atom_type_scat_source
C C 0.0033 0.0016 'International Tables Vol C Tables 4.2.6.8 and 6.1.1.4'
H H 0.0000 0.0000 'International Tables Vol C Tables 4.2.6.8 and 6.1.1.4'
O O 0.0106 0.0060 'International Tables Vol C Tables 4.2.6.8 and 6.1.1.4'
S S 0.1246 0.1234 'International Tables Vol C Tables 4.2.6.8 and 6.1.1.4'
Cu Cu 0.3201 1.2651 'International Tables Vol C Tables 4.2.6.8 and 6.1.1.4'
I I -0.4742 1.8119 'International Tables Vol C Tables 4.2.6.8 and 6.1.1.4'

loop_
_geom_angle_atom_site_label_1
_geom_angle_atom_site_label_2
_geom_angle_atom_site_label_3
_geom_angle
_geom_angle_site_symmetry_1
_geom_angle_site_symmetry_3
S1 Cu1 S1 125.54(9) . 4_565
S1 Cu1 O4 83.49(10) . .
S1 Cu1 O4 83.49(10) 4_565 .
S1 Cu1 I1 116.74(4) . .
S1 Cu1 I1 116.74(4) 4_565 .
O4 Cu1 I1 114.83(19) . .
C12 S1 C11 103.9(4) . .
C12 S1 Cu1 97.6(4) . .
C11 S1 Cu1 111.59(19) . .
C5 O1 C1 118.4(4) . .
C2 O2 C2 110.7(5) 4_565 .
C13 O4 C13 126.8(9) . 4_565
C13 O4 Cu1 107.2(5) . .
C13 O4 Cu1 107.2(5) 4_565 .
O1 C1 C2 107.6(4) . .
O2 C2 C1 108.3(4) . .
O1 C5 C6 124.2(4) . .
O1 C5 C10 115.5(4) . .
C6 C5 C10 120.3(5) . .
C7 C6 C5 119.7(5) . .
C8 C7 C6 121.1(5) . .
C7 C8 C9 118.9(5) . .
C10 C9 C8 122.0(5) . .
C9 C10 C5 118.0(5) . .
C9 C10 C11 121.8(5) . .
C5 C10 C11 120.1(5) . .
C10 C11 S1 114.1(4) . .
C13 C12 S1 114.7(8) 4_565 .
C12 C13 O4 113.0(8) 4_565 .

loop_
_geom_bond_atom_site_label_1
_geom_bond_atom_site_label_2
_geom_bond_distance
_geom_bond_site_symmetry_2
I1 Cu1 2.5199(9) .
Cu1 S1 2.2677(17) .
Cu1 S1 2.2677(17) 4_565
Cu1 O4 2.356(7) .
S1 C12 1.728(11) .
S1 C11 1.799(5) .
O1 C5 1.362(6) .
O1 C1 1.439(6) .
O2 C2 1.424(6) 4_565
O2 C2 1.424(6) .
O4 C13 1.538(10) .
O4 C13 1.538(10) 4_565
C1 C2 1.495(8) .
C5 C6 1.391(7) .
C5 C10 1.410(7) .
C6 C7 1.385(8) .
C7 C8 1.372(9) .
C8 C9 1.393(9) .
C9 C10 1.382(8) .
C10 C11 1.502(7) .
C12 C13 1.447(14) 4_565
C13 C12 1.447(14) 4_565
